data_4325248
loop_
_publ_author_name
'Ren\'e T. Boer\'e'
'Tracey L. Roemmele'
'Xin Yu'

_publ_contact_author_address
;
Department of Chemistry and Biochemistry
University of Lethbridge
Lethbridge, AB Canada
T1K 3M4
;
_publ_contact_author_email boere@uleth.ca
_publ_contact_author_fax +1-403-329-2057
_publ_contact_author_name 'R.T. Boer\'e'
_publ_contact_author_phone +1-403-329-2045
_publ_section_title
;
 Unsymmetrical 1\l3-1,2,4,6-Thiatriazinyls with Aryl and Trifluoromethyl
 Substituents: Synthesis, Crystal Structures, EPR Spectroscopy, and
 Voltammetry
;
_journal_name_full 'Inorganic Chemistry'
_journal_page_first 5123
_journal_page_last 5136
_journal_paper_doi 10.1021/ic2003996
_journal_volume 50
_journal_year 2011
_chemical_formula_moiety 'C10 H4 Cl F6 N3 S'
_chemical_formula_sum 'C10 H4 Cl F6 N3 S'
_chemical_formula_weight 347.67
_chemical_name_common 'CF3/CF3 TTA-Cl'
_chemical_name_systematic
; 
  1-chloro-3-trifluoromethyl-5-(4-trifluoromethyl)-1-thia-2,4,6-triazine 
;
_space_group_IT_number 14
_symmetry_cell_setting monoclinic
_symmetry_Int_Tables_number 14
_symmetry_space_group_name_Hall '-P 2ybc'
_symmetry_space_group_name_H-M 'P 1 21/c 1'
_atom_sites_solution_hydrogens geom
_atom_sites_solution_primary direct
_atom_sites_solution_secondary difmap
_audit_creation_method SHELXL-97
_cell_angle_alpha 90.00
_cell_angle_beta 94.7720(10)
_cell_angle_gamma 90.00
_cell_formula_units_Z 4
_cell_length_a 14.5920(14)
_cell_length_b 11.8343(11)
_cell_length_c 7.4331(7)
_cell_measurement_reflns_used 8347
_cell_measurement_temperature 173(2)
_cell_measurement_theta_max 28.32
_cell_measurement_theta_min 2.22
_cell_volume 1279.1(2)
_computing_cell_refinement 'SAINT-Plus (Bruker, 2006)'
_computing_data_collection 'APEX2 (Bruker, 2006)'
_computing_data_reduction SAINT-Plus
_computing_molecular_graphics 'Mercury (Macrae <i>et al.</i>, 2006)'
_computing_publication_material 'publCIF (Westrip, 2007)'
_computing_structure_refinement 'SHELXTL (Sheldrick, 2008)'
_computing_structure_solution 'SHELXS (Sheldrick, 2008)'
_diffrn_ambient_pressure 101
_diffrn_ambient_temperature 173(2)
_diffrn_measured_fraction_theta_full 1.000
_diffrn_measured_fraction_theta_max 0.939
_diffrn_measurement_device_type
;
Bruker ApexII CCD area-detector diffractometer
;
_diffrn_measurement_method 'phi and omega scans'
_diffrn_radiation_monochromator graphite
_diffrn_radiation_probe x-ray
_diffrn_radiation_type MoK\a
_diffrn_radiation_wavelength 0.71073
_diffrn_reflns_av_R_equivalents 0.0221
_diffrn_reflns_av_sigmaI/netI 0.0178
_diffrn_reflns_limit_h_max 19
_diffrn_reflns_limit_h_min -19
_diffrn_reflns_limit_k_max 15
_diffrn_reflns_limit_k_min -15
_diffrn_reflns_limit_l_max 10
_diffrn_reflns_limit_l_min -9
_diffrn_reflns_number 14808
_diffrn_reflns_theta_full 25.25
_diffrn_reflns_theta_max 28.83
_diffrn_reflns_theta_min 2.22
_diffrn_source 'fine-focus sealed tube'
_diffrn_source_type 'Bruker D8'
_exptl_absorpt_coefficient_mu 0.530
_exptl_absorpt_correction_T_max 0.7457
_exptl_absorpt_correction_T_min 0.7073
_exptl_absorpt_correction_type multi-scan
_exptl_absorpt_process_details
; 
SADABS (Bruker, 2006)
;
_exptl_crystal_colour yellow
_exptl_crystal_density_diffrn 1.805
_exptl_crystal_description block
_exptl_crystal_F_000 688
_exptl_crystal_recrystallization_method 'Slow cooling'
_exptl_crystal_size_max 0.17
_exptl_crystal_size_mid 0.14
_exptl_crystal_size_min 0.14
_refine_diff_density_max 0.312
_refine_diff_density_min -0.345
_refine_diff_density_rms 0.048
_refine_ls_extinction_method none
_refine_ls_goodness_of_fit_ref 1.056
_refine_ls_hydrogen_treatment constr
_refine_ls_matrix_type full
_refine_ls_number_parameters 217
_refine_ls_number_reflns 3137
_refine_ls_number_restraints 39
_refine_ls_restrained_S_all 1.050
_refine_ls_R_factor_all 0.0414
_refine_ls_R_factor_gt 0.0327
_refine_ls_shift/su_max 0.002
_refine_ls_shift/su_mean 0.000
_refine_ls_structure_factor_coef Fsqd
_refine_ls_weighting_details 'calc w=1/[\s^2^(Fo^2^)+(0.0434P)^2^+0.4708P] where P=(Fo^2^+2Fc^2^)/3'
_refine_ls_weighting_scheme calc
_refine_ls_wR_factor_gt 0.0843
_refine_ls_wR_factor_ref 0.0895
_reflns_number_gt 2615
_reflns_number_total 3137
_reflns_threshold_expression >2sigma(I)
_cod_data_source_file ic2003996_si_001_06.cif
_cod_data_source_block 4e_4-CF3C6H4C(CF3C)N3S-Cl
_cod_original_sg_symbol_Hall -P2ybc
_cod_original_sg_symbol_H-M 'P 1 21/c 1 '
_cod_database_code 4325248

loop_
_symmetry_equiv_pos_as_xyz
'x, y, z'
'-x, y+1/2, -z+1/2'
'-x, -y, -z'
'x, -y-1/2, z-1/2'

loop_
_atom_site_label
_atom_site_type_symbol
_atom_site_fract_x
_atom_site_fract_y
_atom_site_fract_z
_atom_site_U_iso_or_equiv
_atom_site_adp_type
_atom_site_occupancy
_atom_site_symmetry_multiplicity
_atom_site_calc_flag
_atom_site_refinement_flags
_atom_site_disorder_assembly
_atom_site_disorder_group
Cl1 Cl 1.03650(3) 0.63135(4) 0.32406(7) 0.04849(14) Uani 1 1 d . . .
S1 S 0.95861(3) 0.64318(3) 0.06666(6) 0.03178(11) Uani 1 1 d . . .
F1 F 0.69581(8) 0.41419(10) 0.1906(2) 0.0710(4) Uani 1 1 d . . .
F2 F 0.82497(11) 0.36518(9) 0.32204(17) 0.0650(4) Uani 1 1 d . . .
F3 F 0.79789(9) 0.34029(9) 0.03855(16) 0.0541(3) Uani 1 1 d . . .
N1 N 0.90351(9) 0.52483(11) 0.06339(17) 0.0306(3) Uani 1 1 d . . .
N2 N 0.77822(9) 0.61255(10) 0.20265(17) 0.0272(3) Uani 1 1 d . . .
N3 N 0.88736(9) 0.74353(11) 0.09852(19) 0.0336(3) Uani 1 1 d . . .
C1 C 0.82561(10) 0.52683(12) 0.14359(19) 0.0270(3) Uani 1 1 d . . .
C2 C 0.80808(9) 0.71742(12) 0.16592(18) 0.0243(3) Uani 1 1 d . . .
C3 C 0.78463(12) 0.40978(13) 0.1721(2) 0.0367(4) Uani 1 1 d . . .
C4 C 0.74531(9) 0.81246(12) 0.19421(19) 0.0237(3) Uani 1 1 d . . .
C5 C 0.65843(10) 0.79170(13) 0.2517(2) 0.0303(3) Uani 1 1 d . . .
H5 H 0.6410 0.7183 0.2777 0.036 Uiso 1 1 calc R . .
C6 C 0.59795(11) 0.88076(14) 0.2701(2) 0.0361(4) Uani 1 1 d . . .
H6 H 0.5398 0.8672 0.3080 0.043 Uiso 1 1 calc R . .
C7 C 0.62473(11) 0.98988(13) 0.2316(2) 0.0333(3) Uani 1 1 d . A .
C8 C 0.71143(11) 1.01155(13) 0.1771(2) 0.0327(3) Uani 1 1 d . . .
H8 H 0.7289 1.0852 0.1529 0.039 Uiso 1 1 calc R . .
C9 C 0.77224(11) 0.92291(12) 0.1586(2) 0.0288(3) Uani 1 1 d . . .
H9 H 0.8307 0.9370 0.1225 0.035 Uiso 1 1 calc R . .
C10 C 0.55874(14) 1.08635(16) 0.2455(3) 0.0476(5) Uani 1 1 d . . .
F4 F 0.5561(4) 1.1521(4) 0.1063(7) 0.100(2) Uani 0.61 1 d PDU A 1
F5 F 0.5710(3) 1.1421(4) 0.3879(5) 0.0915(12) Uani 0.61 1 d PDU A 1
F6 F 0.46989(16) 1.0480(2) 0.2381(9) 0.0972(12) Uani 0.61 1 d PDU A 1
F4A F 0.5147(6) 1.1131(7) 0.1031(8) 0.100(4) Uani 0.39 1 d PDU A 2
F5A F 0.6074(3) 1.1873(3) 0.2911(10) 0.0827(16) Uani 0.39 1 d PDU A 2
F6A F 0.5066(5) 1.0786(5) 0.3745(9) 0.0867(16) Uani 0.39 1 d PDU A 2

loop_
_atom_site_aniso_label
_atom_site_aniso_U_11
_atom_site_aniso_U_22
_atom_site_aniso_U_33
_atom_site_aniso_U_23
_atom_site_aniso_U_13
_atom_site_aniso_U_12
Cl1 0.0333(2) 0.0501(3) 0.0603(3) -0.0208(2) -0.00682(19) 0.01162(18)
S1 0.0296(2) 0.02482(19) 0.0424(2) -0.00004(15) 0.01190(16) 0.00564(14)
F1 0.0470(7) 0.0317(6) 0.1374(13) -0.0049(7) 0.0272(7) -0.0098(5)
F2 0.1018(11) 0.0378(6) 0.0524(7) 0.0172(5) -0.0125(7) -0.0095(6)
F3 0.0793(8) 0.0276(5) 0.0556(7) -0.0138(5) 0.0070(6) -0.0059(5)
N1 0.0336(7) 0.0251(6) 0.0334(7) -0.0055(5) 0.0038(5) 0.0043(5)
N2 0.0295(6) 0.0225(6) 0.0297(6) 0.0001(5) 0.0040(5) 0.0020(5)
N3 0.0298(7) 0.0232(6) 0.0497(8) 0.0041(6) 0.0140(6) 0.0057(5)
C1 0.0301(7) 0.0231(7) 0.0272(7) -0.0007(5) -0.0011(6) 0.0018(5)
C2 0.0247(7) 0.0242(7) 0.0241(7) -0.0004(5) 0.0024(5) 0.0026(5)
C3 0.0419(9) 0.0242(7) 0.0437(9) -0.0010(6) 0.0018(7) 0.0004(6)
C4 0.0241(7) 0.0221(7) 0.0247(6) -0.0016(5) 0.0002(5) 0.0021(5)
C5 0.0264(7) 0.0262(7) 0.0386(8) 0.0008(6) 0.0045(6) 0.0007(6)
C6 0.0252(8) 0.0378(9) 0.0461(9) -0.0004(7) 0.0075(7) 0.0048(6)
C7 0.0333(8) 0.0323(8) 0.0342(8) -0.0027(6) 0.0024(6) 0.0121(6)
C8 0.0380(8) 0.0222(7) 0.0383(8) 0.0007(6) 0.0047(7) 0.0049(6)
C9 0.0282(7) 0.0242(7) 0.0344(8) -0.0013(6) 0.0048(6) 0.0007(6)
C10 0.0465(10) 0.0404(10) 0.0566(12) -0.0010(9) 0.0076(9) 0.0192(8)
F4 0.116(4) 0.081(3) 0.109(4) 0.056(3) 0.047(3) 0.071(3)
F5 0.094(3) 0.094(3) 0.083(2) -0.0501(19) -0.0152(18) 0.058(2)
F6 0.0341(12) 0.0523(15) 0.206(4) -0.007(2) 0.0153(19) 0.0192(10)
F4A 0.114(6) 0.118(7) 0.060(4) -0.036(4) -0.048(4) 0.089(5)
F5A 0.063(2) 0.0349(19) 0.151(5) -0.026(2) 0.012(3) 0.0198(16)
F6A 0.093(4) 0.072(3) 0.104(4) 0.023(3) 0.065(3) 0.051(3)

loop_
_atom_type_symbol
_atom_type_description
_atom_type_scat_dispersion_real
_atom_type_scat_dispersion_imag
_atom_type_scat_source
C C 0.0033 0.0016 'International Tables Vol C Tables 4.2.6.8 and 6.1.1.4'
H H 0.0000 0.0000 'International Tables Vol C Tables 4.2.6.8 and 6.1.1.4'
N N 0.0061 0.0033 'International Tables Vol C Tables 4.2.6.8 and 6.1.1.4'
F F 0.0171 0.0103 'International Tables Vol C Tables 4.2.6.8 and 6.1.1.4'
S S 0.1246 0.1234 'International Tables Vol C Tables 4.2.6.8 and 6.1.1.4'
Cl Cl 0.1484 0.1585 'International Tables Vol C Tables 4.2.6.8 and 6.1.1.4'

loop_
_geom_angle_atom_site_label_1
_geom_angle_atom_site_label_2
_geom_angle_atom_site_label_3
_geom_angle
N3 S1 N1 108.39(7)
N3 S1 Cl1 102.57(6)
N1 S1 Cl1 100.54(5)
C1 N1 S1 114.96(10)
C1 N2 C2 116.82(13)
C2 N3 S1 118.38(11)
N2 C1 N1 130.81(14)
N2 C1 C3 115.28(13)
N1 C1 C3 113.91(13)
N3 C2 N2 126.36(13)
N3 C2 C4 116.39(12)
N2 C2 C4 117.18(12)
F1 C3 F3 108.16(15)
F1 C3 F2 107.47(16)
F3 C3 F2 107.61(14)
F1 C3 C1 112.22(13)
F3 C3 C1 112.18(14)
F2 C3 C1 109.00(14)
C5 C4 C9 120.06(13)
C5 C4 C2 120.04(13)
C9 C4 C2 119.88(13)
C6 C5 C4 119.90(14)
C6 C5 H5 120.1
C4 C5 H5 120.1
C7 C6 C5 119.64(14)
C7 C6 H6 120.2
C5 C6 H6 120.2
C8 C7 C6 120.88(14)
C8 C7 C10 119.07(15)
C6 C7 C10 120.04(15)
C7 C8 C9 119.76(14)
C7 C8 H8 120.1
C9 C8 H8 120.1
C8 C9 C4 119.74(14)
C8 C9 H9 120.1
C4 C9 H9 120.1
F4A C10 F5 128.4(4)
F4A C10 F6A 111.3(5)
F5 C10 F6A 56.9(4)
F5 C10 F4 110.7(4)
F6A C10 F4 131.7(3)
F4A C10 F6 68.1(4)
F5 C10 F6 106.1(3)
F6A C10 F6 52.0(3)
F4 C10 F6 101.7(3)
F4A C10 F5A 101.7(5)
F5 C10 F5A 46.9(3)
F6A C10 F5A 101.5(4)
F4 C10 F5A 70.4(4)
F6 C10 F5A 138.0(2)
F4A C10 C7 115.3(3)
F5 C10 C7 114.4(2)
F6A C10 C7 115.0(2)
F4 C10 C7 112.2(3)
F6 C10 C7 110.79(18)
F5A C10 C7 110.3(2)

loop_
_geom_bond_atom_site_label_1
_geom_bond_atom_site_label_2
_geom_bond_distance
Cl1 S1 2.1471(7)
S1 N3 1.6088(13)
S1 N1 1.6141(14)
F1 C3 1.316(2)
F2 C3 1.326(2)
F3 C3 1.3158(19)
N1 C1 1.327(2)
N2 C1 1.3230(18)
N2 C2 1.3508(18)
N3 C2 1.3346(18)
C1 C3 1.531(2)
C2 C4 1.4765(18)
C4 C5 1.393(2)
C4 C9 1.397(2)
C5 C6 1.389(2)
C5 H5 0.9300
C6 C7 1.386(2)
C6 H6 0.9300
C7 C8 1.384(2)
C7 C10 1.503(2)
C8 C9 1.388(2)
C8 H8 0.9300
C9 H9 0.9300
C10 F4A 1.233(6)
C10 F5 1.248(3)
C10 F6A 1.276(4)
C10 F4 1.293(5)
C10 F6 1.370(3)
C10 F5A 1.416(5)

loop_
_geom_torsion_atom_site_label_1
_geom_torsion_atom_site_label_2
_geom_torsion_atom_site_label_3
_geom_torsion_atom_site_label_4
_geom_torsion
N3 S1 N1 C1 -21.45(13)
Cl1 S1 N1 C1 85.71(11)
N1 S1 N3 C2 18.56(15)
Cl1 S1 N3 C2 -87.21(12)
C2 N2 C1 N1 5.7(2)
C2 N2 C1 C3 -174.50(13)
S1 N1 C1 N2 11.4(2)
S1 N1 C1 C3 -168.47(11)
S1 N3 C2 N2 -3.7(2)
S1 N3 C2 C4 179.50(10)
C1 N2 C2 N3 -10.0(2)
C1 N2 C2 C4 166.74(13)
N2 C1 C3 F1 22.5(2)
N1 C1 C3 F1 -157.62(15)
N2 C1 C3 F3 144.54(14)
N1 C1 C3 F3 -35.6(2)
N2 C1 C3 F2 -96.38(17)
N1 C1 C3 F2 83.47(17)
N3 C2 C4 C5 175.36(14)
N2 C2 C4 C5 -1.7(2)
N3 C2 C4 C9 -2.9(2)
N2 C2 C4 C9 -179.98(13)
C9 C4 C5 C6 1.3(2)
C2 C4 C5 C6 -177.00(14)
C4 C5 C6 C7 -0.2(2)
C5 C6 C7 C8 -0.7(3)
C5 C6 C7 C10 178.09(16)
C6 C7 C8 C9 0.7(2)
C10 C7 C8 C9 -178.14(16)
C7 C8 C9 C4 0.3(2)
C5 C4 C9 C8 -1.3(2)
C2 C4 C9 C8 176.96(14)
C8 C7 C10 F4A 84.0(6)
C6 C7 C10 F4A -94.9(6)
C8 C7 C10 F5 -81.3(4)
C6 C7 C10 F5 99.8(4)
C8 C7 C10 F6A -144.5(5)
C6 C7 C10 F6A 36.6(5)
C8 C7 C10 F4 45.9(4)
C6 C7 C10 F4 -133.0(3)
C8 C7 C10 F6 158.8(3)
C6 C7 C10 F6 -20.1(4)
C8 C7 C10 F5A -30.5(4)
C6 C7 C10 F5A 150.6(4)
